data_2100269
loop_
_publ_author_name
'Dave Allan, D'

_publ_section_title
;
 The low-temperature and high-pressure crystal structures of
 cyclobutanol (C~4~H~7~OH)
;
_journal_coeditor_code WS5024
_journal_issue 4
_journal_name_full 'Acta Crystallographica Section B'
_journal_page_first 449
_journal_page_last 454
_journal_paper_doi 10.1107/S0108768105019191
_journal_volume 61
_journal_year 2005
_chemical_formula_moiety 'C4 H8 O'
_chemical_formula_sum 'C4 H8 O'
_chemical_formula_weight 72.10
_chemical_melting_point 220
_chemical_name_common Cyclobutanol
_space_group_IT_number 33
_symmetry_cell_setting orthorhombic
_symmetry_space_group_name_Hall 'P 2c -2n'
_symmetry_space_group_name_H-M 'P n a 21'
_atom_sites_solution_hydrogens geom
_atom_sites_solution_primary direct
_atom_sites_solution_secondary difmap
_audit_creation_method SHELXL-97
_cell_angle_alpha 90.00
_cell_angle_beta 90.00
_cell_angle_gamma 90.00
_cell_formula_units_Z 4
_cell_length_a 4.9208(4)
_cell_length_b 8.2302(10)
_cell_length_c 9.5980(16)
_cell_measurement_reflns_used 479
_cell_measurement_temperature 293(2)
_cell_measurement_theta_max 20
_cell_measurement_theta_min 3
_cell_volume 388.71(9)
_computing_cell_refinement BRUKER-SMART
_computing_data_collection BRUKER-SMART
_computing_data_reduction BRUKER-SAINT
_computing_molecular_graphics BRUKER-SHELXTL
_computing_publication_material BRUKER-SHELXTL
_computing_structure_refinement 'SHELXL-97 (Sheldrick, 1997)'
_computing_structure_solution 'SHELXS-97 (Sheldrick, 1990)'
_diffrn_ambient_temperature 293(2)
_diffrn_measured_fraction_theta_full 0.658
_diffrn_measured_fraction_theta_max 0.658
_diffrn_measurement_device_type 'CCD-area detector'
_diffrn_measurement_method 'Phi and omega scans'
_diffrn_radiation_monochromator graphite
_diffrn_radiation_type MoK\a
_diffrn_radiation_wavelength 0.71073
_diffrn_reflns_av_R_equivalents 0.0731
_diffrn_reflns_av_sigmaI/netI 0.0587
_diffrn_reflns_limit_h_max 4
_diffrn_reflns_limit_h_min -4
_diffrn_reflns_limit_k_max 7
_diffrn_reflns_limit_k_min -7
_diffrn_reflns_limit_l_max 6
_diffrn_reflns_limit_l_min -6
_diffrn_reflns_number 747
_diffrn_reflns_theta_full 19.99
_diffrn_reflns_theta_max 19.99
_diffrn_reflns_theta_min 3.26
_exptl_absorpt_coefficient_mu 0.086
_exptl_absorpt_correction_T_max 0.928
_exptl_absorpt_correction_T_min 0.425
_exptl_absorpt_correction_type multi-scan
_exptl_crystal_colour Colourless
_exptl_crystal_density_diffrn 1.232
_exptl_crystal_density_method 'not measured'
_exptl_crystal_description Prism
_exptl_crystal_F_000 160
_exptl_crystal_size_max 0.02
_exptl_crystal_size_mid 0.02
_exptl_crystal_size_min 0.01
_refine_diff_density_max 0.196
_refine_diff_density_min -0.186
_refine_ls_abs_structure_details 'Flack H D (1983), Acta Cryst. A39, 876-881'
_refine_ls_abs_structure_Flack 1(10)
_refine_ls_extinction_coef 0
_refine_ls_extinction_method none
_refine_ls_goodness_of_fit_ref 1.145
_refine_ls_hydrogen_treatment riding
_refine_ls_matrix_type full
_refine_ls_number_parameters 23
_refine_ls_number_reflns 225
_refine_ls_number_restraints 6
_refine_ls_restrained_S_all 1.131
_refine_ls_R_factor_all 0.0819
_refine_ls_R_factor_gt 0.0708
_refine_ls_shift/su_max 0.000
_refine_ls_shift/su_mean 0.000
_refine_ls_structure_factor_coef Fsqd
_refine_ls_weighting_details 'calc w=1/[\s^2^(Fo^2^)+(0.0788P)^2^+0.4005P] where P=(Fo^2^+2Fc^2^)/3'
_refine_ls_weighting_scheme calc
_refine_ls_wR_factor_gt 0.1553
_refine_ls_wR_factor_ref 0.1615
_reflns_number_gt 197
_reflns_number_total 225
_reflns_threshold_expression >2sigma(I)
_cod_data_source_file ws5024.cif
_cod_data_source_block cbutan
_cod_database_code 2100269

loop_
_symmetry_equiv_pos_as_xyz
'x, y, z'
'-x, -y, z+1/2'
'x+1/2, -y+1/2, z'
'-x+1/2, y+1/2, z+1/2'

loop_
_atom_site_label
_atom_site_fract_x
_atom_site_fract_y
_atom_site_fract_z
_atom_site_U_iso_or_equiv
_atom_site_adp_type
_atom_site_calc_flag
_atom_site_refinement_flags
_atom_site_occupancy
_atom_site_disorder_assembly
_atom_site_disorder_group
_atom_site_type_symbol
C1 0.3773(15) -0.0358(8) 0.2542(11) 0.031(2) Uiso d D 1 . . C
H1A 0.5411 0.0316 0.2603 0.037 Uiso calc R 1 . . H
O1 0.4261(10) -0.1676(6) 0.1630(12) 0.040(2) Uiso d D 1 . . O
H1 0.3066 -0.2361 0.1729 0.016(17) Uiso calc R 1 . . H
C2 0.1304(14) 0.0731(8) 0.2301(13) 0.035(3) Uiso d D 1 . . C
H2A 0.1747 0.1777 0.1893 0.042 Uiso calc R 1 . . H
H2B -0.0154 0.0205 0.1792 0.042 Uiso calc R 1 . . H
C3 0.0851(17) 0.0791(10) 0.3853(14) 0.056(3) Uiso d D 1 . . C
H3A -0.1015 0.0591 0.4129 0.067 Uiso calc R 1 . . H
H3B 0.1557 0.1764 0.4293 0.067 Uiso calc R 1 . . H
C4 0.272(2) -0.0706(9) 0.4002(15) 0.045(3) Uiso d D 1 . . C
H4A 0.4090 -0.0597 0.4725 0.054 Uiso calc R 1 . . H
H4B 0.1756 -0.1728 0.4085 0.054 Uiso calc R 1 . . H

loop_
_atom_type_symbol
_atom_type_description
_atom_type_scat_dispersion_real
_atom_type_scat_dispersion_imag
_atom_type_scat_source
C C 0.0033 0.0016 'International Tables Vol C Tables 4.2.6.8 and 6.1.1.4'
H H 0.0000 0.0000 'International Tables Vol C Tables 4.2.6.8 and 6.1.1.4'
O O 0.0106 0.0060 'International Tables Vol C Tables 4.2.6.8 and 6.1.1.4'

loop_
_geom_angle_atom_site_label_1
_geom_angle_atom_site_label_2
_geom_angle_atom_site_label_3
_geom_angle
O1 C1 C4 118.9(7)
O1 C1 C2 119.4(8)
C4 C1 C2 88.9(6)
O1 C1 H1A 109.3
C4 C1 H1A 109.3
C2 C1 H1A 109.3
C1 O1 H1 109.5
C3 C2 C1 89.2(8)
C3 C2 H2A 113.8
C1 C2 H2A 113.8
C3 C2 H2B 113.8
C1 C2 H2B 113.8
H2A C2 H2B 111.0
C2 C3 C4 88.7(7)
C2 C3 H3A 113.9
C4 C3 H3A 113.9
C2 C3 H3B 113.9
C4 C3 H3B 113.9
H3A C3 H3B 111.1
C1 C4 C3 88.1(7)
C1 C4 H4A 114.0
C3 C4 H4A 114.0
C1 C4 H4B 114.0
C3 C4 H4B 114.0
H4A C4 H4B 111.2

loop_
_geom_bond_atom_site_label_1
_geom_bond_atom_site_label_2
_geom_bond_site_symmetry_2
_geom_bond_distance
_geom_bond_publ_flag
C1 O1 . 1.415(11) ?
C1 C4 . 1.520(16) ?
C1 C2 . 1.527(10) ?
C1 H1A . 0.9800 ?
O1 H1 . 0.8200 ?
C2 C3 . 1.507(17) ?
C2 H2A . 0.9700 ?
C2 H2B . 0.9700 ?
C3 C4 . 1.545(12) ?
C3 H3A . 0.9700 ?
C3 H3B . 0.9700 ?
C4 H4A . 0.9700 ?
C4 H4B . 0.9700 ?

loop_
_cod_related_entry_id
_cod_related_entry_database
_cod_related_entry_code
1 ChemSpider 68700
